data_7048627
loop_
_publ_author_name
'Panda, Tarun Kanti Kanti'
'Das, Suman'
'Bhattacharjee, Jayeeta'

_publ_section_title
;
 Guanylation/Cyclisation of Amino Acid Esters using Imidazolin-2-iminato
 Titanium Initiator
;
_journal_name_full 'Dalton Transactions'
_journal_paper_doi 10.1039/C8DT04630A
_journal_year 2019
_chemical_formula_moiety 'C36 H64 N8 Ti, C12 H19 N'
_chemical_formula_sum 'C48 H83 N9 Ti'
_chemical_formula_weight 834.10
_space_group_crystal_system monoclinic
_space_group_IT_number 15
_space_group_name_Hall '-C 2yc'
_space_group_name_H-M_alt 'C 1 2/c 1'
_symmetry_space_group_name_Hall '-C 2yc'
_symmetry_space_group_name_H-M 'C 1 2/c 1'
_atom_sites_solution_hydrogens geom
_audit_creation_method SHELXL-2018/3
_audit_update_record
;
2018-12-31 deposited with the CCDC.
2019-01-15 downloaded from the CCDC.
;
_cell_angle_alpha 90
_cell_angle_beta 122.401(4)
_cell_angle_gamma 90
_cell_formula_units_Z 8
_cell_length_a 32.9866(10)
_cell_length_b 10.4591(2)
_cell_length_c 34.4041(10)
_cell_measurement_reflns_used 11154
_cell_measurement_temperature 150(2)
_cell_measurement_theta_max 71.5592
_cell_measurement_theta_min 3.0384
_cell_volume 10021.9(6)
_computing_cell_refinement
'CrysAlisPro, Agilent Technologies,Version 1.171.35.19 (release 27-10-2011CrysAlis171 .NET)(compiled Oct 27'
_computing_data_collection
'CrysAlisPro, Agilent Technologies,Version 1.171.35.19 (release 27-10-2011CrysAlis171 .NET)(compiled Oct 27'
_computing_data_reduction
'CrysAlisPro, Agilent Technologies,Version 1.171.35.19 (release 27-10-2011CrysAlis171 .NET)(compiled Oct 27'
_computing_molecular_graphics 'ORTEP III & Olex 2.1'
_computing_publication_material WinGX
_computing_structure_refinement 'SHELXL-2018/3 (Sheldrick, 2018)'
_computing_structure_solution 'SHELXL-2018/3 (Sheldrick, 2018)'
_diffrn_ambient_temperature 150(2)
_diffrn_measured_fraction_theta_full 0.998
_diffrn_measured_fraction_theta_max 0.973
_diffrn_measurement_device_type 'SuperNova, Dual, Cu at zero, Eos'
_diffrn_radiation_type MoK\a
_diffrn_radiation_wavelength 0.71073
_diffrn_reflns_av_R_equivalents 0.0297
_diffrn_reflns_av_unetI/netI 0.0340
_diffrn_reflns_Laue_measured_fraction_full 0.998
_diffrn_reflns_Laue_measured_fraction_max 0.973
_diffrn_reflns_limit_h_max 40
_diffrn_reflns_limit_h_min -33
_diffrn_reflns_limit_k_max 12
_diffrn_reflns_limit_k_min -11
_diffrn_reflns_limit_l_max 27
_diffrn_reflns_limit_l_min -41
_diffrn_reflns_number 22209
_diffrn_reflns_point_group_measured_fraction_full 0.998
_diffrn_reflns_point_group_measured_fraction_max 0.973
_diffrn_reflns_theta_full 25.242
_diffrn_reflns_theta_max 25.955
_diffrn_reflns_theta_min 1.402
_diffrn_source 'SuperNova (Cu) X-ray Source'
_exptl_absorpt_coefficient_mu 0.211
_exptl_absorpt_correction_T_max 1.00000
_exptl_absorpt_correction_T_min 0.90125
_exptl_absorpt_correction_type multi-scan
_exptl_absorpt_process_details
'CrysAlisPro, Agilent Technologies, Version 1.171.35.19 (release 27-10-2011 CrysAlis171 .NET)(compiled Oct 27 2011,15:02:11) Empirical absorption correction using spherical harmonics,implemented in SCALE3 ABSPACK scaling algorithm.'
_exptl_crystal_colour red
_exptl_crystal_density_diffrn 1.106
_exptl_crystal_description needle
_exptl_crystal_F_000 3648
_refine_diff_density_max 0.365
_refine_diff_density_min -0.537
_refine_diff_density_rms 0.053
_refine_ls_extinction_method none
_refine_ls_goodness_of_fit_ref 1.036
_refine_ls_hydrogen_treatment constr
_refine_ls_matrix_type full
_refine_ls_number_parameters 563
_refine_ls_number_reflns 9540
_refine_ls_number_restraints 0
_refine_ls_restrained_S_all 1.036
_refine_ls_R_factor_all 0.0564
_refine_ls_R_factor_gt 0.0494
_refine_ls_shift/su_max 0.001
_refine_ls_shift/su_mean 0.000
_refine_ls_structure_factor_coef Fsqd
_refine_ls_weighting_details 'w=1/[\s^2^(Fo^2^)+(0.0784P)^2^+7.7671P] where P=(Fo^2^+2Fc^2^)/3'
_refine_ls_weighting_scheme calc
_refine_ls_wR_factor_gt 0.1361
_refine_ls_wR_factor_ref 0.1429
_reflns_Friedel_coverage 0.000
_reflns_number_gt 8319
_reflns_number_total 9540
_reflns_threshold_expression 'I > 2\s(I)'
_cod_data_source_file c8dt04630a2.cif
_cod_data_source_block 3a
_cod_database_code 7048627
_shelx_shelxl_version_number 2018/3
_shelx_space_group_comment
;
The symmetry employed for this shelxl refinement is uniquely defined
by the following loop, which should always be used as a source of
symmetry information in preference to the above space-group names.
They are only intended as comments.
;

loop_
_space_group_symop_operation_xyz
'x, y, z'
'-x, y, -z+1/2'
'x+1/2, y+1/2, z'
'-x+1/2, y+1/2, -z+1/2'
'-x, -y, -z'
'x, -y, z-1/2'
'-x+1/2, -y+1/2, -z'
'x+1/2, -y+1/2, z-1/2'

loop_
_atom_site_label
_atom_site_type_symbol
_atom_site_fract_x
_atom_site_fract_y
_atom_site_fract_z
_atom_site_U_iso_or_equiv
_atom_site_adp_type
_atom_site_occupancy
_atom_site_site_symmetry_order
_atom_site_calc_flag
_atom_site_refinement_flags_posn
_atom_site_refinement_flags_adp
_atom_site_refinement_flags_occupancy
_atom_site_disorder_assembly
_atom_site_disorder_group
Ti1 Ti 0.69052(2) 0.12471(3) 0.10220(2) 0.02798(10) Uani 1 1 d . . . . .
N1 N 0.65820(5) 0.25071(15) 0.11135(5) 0.0305(3) Uani 1 1 d . . . . .
N2 N 0.67936(6) 0.12949(14) 0.04397(5) 0.0301(3) Uani 1 1 d . . . . .
N3 N 0.76106(5) 0.15612(15) 0.14909(5) 0.0317(3) Uani 1 1 d . . . . .
H3 H 0.764438 0.196265 0.172470 0.038 Uiso 1 1 calc R U . . .
N4 N 0.66996(6) -0.03347(16) 0.11561(6) 0.0376(4) Uani 1 1 d . . . . .
N5 N 0.57924(6) 0.34083(17) 0.08298(6) 0.0368(4) Uani 1 1 d . . . . .
N6 N 0.64113(6) 0.43031(16) 0.14384(6) 0.0351(4) Uani 1 1 d . . . . .
N7 N 0.64399(5) 0.08515(15) -0.03641(5) 0.0310(3) Uani 1 1 d . . . . .
N8 N 0.67150(5) 0.28047(14) -0.01333(5) 0.0283(3) Uani 1 1 d . . . . .
N9 N 0.58198(7) 0.5440(2) 0.22499(6) 0.0509(5) Uani 1 1 d . . . . .
H9AA H 0.591197 0.622486 0.229837 0.061 Uiso 1 1 calc R U . . .
H9BB H 0.599242 0.486394 0.244944 0.061 Uiso 1 1 calc R U . . .
C1 C 0.62885(7) 0.33213(18) 0.11254(6) 0.0317(4) Uani 1 1 d . . . . .
C2 C 0.56295(8) 0.4436(2) 0.09621(8) 0.0470(5) Uani 1 1 d . . . . .
H2 H 0.531155 0.469961 0.081845 0.056 Uiso 1 1 calc R U . . .
C3 C 0.60023(8) 0.4985(2) 0.13286(8) 0.0459(5) Uani 1 1 d . . . . .
H3AA H 0.599086 0.569875 0.148357 0.055 Uiso 1 1 calc R U . . .
C4 C 0.54840(7) 0.2521(2) 0.04427(7) 0.0412(5) Uani 1 1 d . . . . .
C5 C 0.49595(8) 0.2938(3) 0.02120(9) 0.0554(6) Uani 1 1 d . . . . .
H5A H 0.486668 0.291305 0.043296 0.083 Uiso 1 1 calc R U . . .
H5B H 0.475889 0.236881 -0.003792 0.083 Uiso 1 1 calc R U . . .
H5C H 0.492390 0.379256 0.009630 0.083 Uiso 1 1 calc R U . . .
C6 C 0.55394(9) 0.1172(2) 0.06313(9) 0.0527(6) Uani 1 1 d . . . . .
H6A H 0.586775 0.090562 0.077497 0.079 Uiso 1 1 calc R U . . .
H6B H 0.533649 0.059911 0.038376 0.079 Uiso 1 1 calc R U . . .
H6C H 0.544882 0.116142 0.085395 0.079 Uiso 1 1 calc R U . . .
C7 C 0.56242(8) 0.2586(3) 0.00861(7) 0.0491(5) Uani 1 1 d . . . . .
H7A H 0.558792 0.344719 -0.002456 0.074 Uiso 1 1 calc R U . . .
H7B H 0.542034 0.202811 -0.016642 0.074 Uiso 1 1 calc R U . . .
H7C H 0.595248 0.232382 0.022518 0.074 Uiso 1 1 calc R U . . .
C8 C 0.69078(7) 0.4609(2) 0.18226(7) 0.0382(4) Uani 1 1 d . . . . .
C9 C 0.68908(9) 0.5715(2) 0.21071(8) 0.0521(6) Uani 1 1 d . . . . .
H9A H 0.675952 0.646078 0.191639 0.078 Uiso 1 1 calc R U . . .
H9B H 0.720972 0.589794 0.236106 0.078 Uiso 1 1 calc R U . . .
H9C H 0.669241 0.547857 0.222179 0.078 Uiso 1 1 calc R U . . .
C10 C 0.71956(7) 0.5021(2) 0.16148(8) 0.0423(5) Uani 1 1 d . . . . .
H10A H 0.720033 0.433838 0.143072 0.063 Uiso 1 1 calc R U . . .
H10B H 0.751837 0.522155 0.185729 0.063 Uiso 1 1 calc R U . . .
H10C H 0.704932 0.576253 0.142551 0.063 Uiso 1 1 calc R U . . .
C11 C 0.71283(8) 0.3440(2) 0.21342(7) 0.0452(5) Uani 1 1 d . . . . .
H11A H 0.693821 0.321058 0.225852 0.068 Uiso 1 1 calc R U . . .
H11B H 0.744932 0.363753 0.238117 0.068 Uiso 1 1 calc R U . . .
H11C H 0.713597 0.273809 0.195842 0.068 Uiso 1 1 calc R U . . .
C12 C 0.66670(6) 0.16240(17) 0.00249(6) 0.0283(4) Uani 1 1 d . . . . .
C13 C 0.63325(7) 0.1569(2) -0.07480(6) 0.0352(4) Uani 1 1 d . . . . .
H13 H 0.617190 0.127707 -0.105019 0.042 Uiso 1 1 calc R U . . .
C14 C 0.64999(7) 0.27505(19) -0.06073(6) 0.0333(4) Uani 1 1 d . . . . .
H14 H 0.647651 0.342342 -0.079503 0.040 Uiso 1 1 calc R U . . .
C15 C 0.69567(7) 0.39694(17) 0.01494(6) 0.0307(4) Uani 1 1 d . . . . .
C16 C 0.66575(8) 0.4517(2) 0.03251(7) 0.0410(5) Uani 1 1 d . . . . .
H16A H 0.634155 0.471536 0.006898 0.061 Uiso 1 1 calc R U . . .
H16B H 0.680693 0.528167 0.049796 0.061 Uiso 1 1 calc R U . . .
H16C H 0.663504 0.390096 0.051957 0.061 Uiso 1 1 calc R U . . .
C17 C 0.74635(7) 0.3614(2) 0.05432(7) 0.0427(5) Uani 1 1 d . . . . .
H17A H 0.744498 0.295991 0.072879 0.064 Uiso 1 1 calc R U . . .
H17B H 0.761860 0.435546 0.072921 0.064 Uiso 1 1 calc R U . . .
H17C H 0.764487 0.330426 0.041859 0.064 Uiso 1 1 calc R U . . .
C18 C 0.69980(8) 0.49634(19) -0.01516(7) 0.0398(4) Uani 1 1 d . . . . .
H18A H 0.717025 0.460450 -0.027884 0.060 Uiso 1 1 calc R U . . .
H18B H 0.716726 0.569827 0.003116 0.060 Uiso 1 1 calc R U . . .
H18C H 0.668269 0.521346 -0.039677 0.060 Uiso 1 1 calc R U . . .
C19 C 0.63249(7) -0.05281(19) -0.03717(7) 0.0363(4) Uani 1 1 d . . . . .
C20 C 0.67813(8) -0.12429(19) -0.00336(8) 0.0423(5) Uani 1 1 d . . . . .
H20A H 0.700101 -0.120594 -0.013539 0.063 Uiso 1 1 calc R U . . .
H20B H 0.670546 -0.211908 -0.001645 0.063 Uiso 1 1 calc R U . . .
H20C H 0.692616 -0.085601 0.026506 0.063 Uiso 1 1 calc R U . . .
C21 C 0.59378(8) -0.0656(2) -0.02612(9) 0.0470(5) Uani 1 1 d . . . . .
H21A H 0.604535 -0.025965 0.003023 0.070 Uiso 1 1 calc R U . . .
H21B H 0.587426 -0.154470 -0.024696 0.070 Uiso 1 1 calc R U . . .
H21C H 0.564951 -0.024382 -0.049706 0.070 Uiso 1 1 calc R U . . .
C22 C 0.61372(10) -0.1062(2) -0.08544(8) 0.0556(6) Uani 1 1 d . . . . .
H22A H 0.584554 -0.063016 -0.107387 0.083 Uiso 1 1 calc R U . . .
H22B H 0.607545 -0.196070 -0.085893 0.083 Uiso 1 1 calc R U . . .
H22C H 0.637325 -0.092995 -0.093247 0.083 Uiso 1 1 calc R U . . .
C23 C 0.80579(7) 0.13328(18) 0.15544(6) 0.0309(4) Uani 1 1 d . . . . .
C24 C 0.81701(7) 0.01105(18) 0.14508(6) 0.0334(4) Uani 1 1 d . . . . .
C25 C 0.86189(7) -0.0089(2) 0.15148(7) 0.0378(4) Uani 1 1 d . . . . .
H25 H 0.868762 -0.088586 0.144369 0.045 Uiso 1 1 calc R U . . .
C26 C 0.89668(7) 0.0854(2) 0.16805(7) 0.0390(4) Uani 1 1 d . . . . .
H26 H 0.926451 0.069640 0.172073 0.047 Uiso 1 1 calc R U . . .
C27 C 0.88614(7) 0.2041(2) 0.17852(6) 0.0358(4) Uani 1 1 d . . . . .
H27 H 0.909354 0.268011 0.189768 0.043 Uiso 1 1 calc R U . . .
C28 C 0.84186(7) 0.23028(18) 0.17268(6) 0.0320(4) Uani 1 1 d . . . . .
C29 C 0.83229(7) 0.36046(18) 0.18584(6) 0.0340(4) Uani 1 1 d . . . . .
H29 H 0.798056 0.378651 0.164687 0.041 Uiso 1 1 calc R U . . .
C30 C 0.84173(8) 0.3576(2) 0.23467(7) 0.0437(5) Uani 1 1 d . . . . .
H30A H 0.823682 0.289297 0.236965 0.066 Uiso 1 1 calc R U . . .
H30B H 0.832059 0.437511 0.240979 0.066 Uiso 1 1 calc R U . . .
H30C H 0.875347 0.344233 0.256573 0.066 Uiso 1 1 calc R U . . .
C31 C 0.85990(9) 0.4704(2) 0.18167(9) 0.0502(5) Uani 1 1 d . . . . .
H31A H 0.893597 0.459615 0.203851 0.075 Uiso 1 1 calc R U . . .
H31B H 0.849277 0.549739 0.187278 0.075 Uiso 1 1 calc R U . . .
H31C H 0.854252 0.471161 0.151241 0.075 Uiso 1 1 calc R U . . .
C32 C 0.78169(8) -0.09822(19) 0.13144(7) 0.0376(4) Uani 1 1 d . . . . .
H32 H 0.749405 -0.063377 0.110846 0.045 Uiso 1 1 calc R U . . .
C33 C 0.78421(9) -0.1484(2) 0.17465(8) 0.0469(5) Uani 1 1 d . . . . .
H33A H 0.815091 -0.186338 0.195008 0.070 Uiso 1 1 calc R U . . .
H33B H 0.759595 -0.211319 0.165915 0.070 Uiso 1 1 calc R U . . .
H33C H 0.779504 -0.078757 0.190018 0.070 Uiso 1 1 calc R U . . .
C34 C 0.78849(9) -0.2075(2) 0.10607(8) 0.0480(5) Uani 1 1 d . . . . .
H34A H 0.788493 -0.174035 0.080086 0.072 Uiso 1 1 calc R U . . .
H34B H 0.762720 -0.267729 0.095649 0.072 Uiso 1 1 calc R U . . .
H34C H 0.818519 -0.249388 0.126507 0.072 Uiso 1 1 calc R U . . .
C35 C 0.66799(10) -0.0334(3) 0.15723(8) 0.0539(6) Uani 1 1 d . . . . .
H35A H 0.635418 -0.045651 0.148820 0.081 Uiso 1 1 calc R U . . .
H35B H 0.679642 0.046971 0.172857 0.081 Uiso 1 1 calc R U . . .
H35C H 0.687631 -0.101395 0.177233 0.081 Uiso 1 1 calc R U . . .
C36 C 0.65220(10) -0.1538(2) 0.09232(9) 0.0566(6) Uani 1 1 d . . . . .
H36A H 0.670184 -0.222288 0.113110 0.085 Uiso 1 1 calc R U . . .
H36B H 0.655648 -0.157032 0.066345 0.085 Uiso 1 1 calc R U . . .
H36C H 0.618909 -0.162515 0.081952 0.085 Uiso 1 1 calc R U . . .
C37 C 0.53888(7) 0.5100(2) 0.18460(7) 0.0402(5) Uani 1 1 d . . . . .
C38 C 0.51093(7) 0.6040(2) 0.15225(7) 0.0380(4) Uani 1 1 d . . . . .
C39 C 0.46912(7) 0.5679(2) 0.11152(7) 0.0421(5) Uani 1 1 d . . . . .
H39 H 0.450140 0.630083 0.090075 0.051 Uiso 1 1 calc R U . . .
C40 C 0.45529(8) 0.4406(2) 0.10235(8) 0.0490(5) Uani 1 1 d . . . . .
H40 H 0.427155 0.417352 0.075169 0.059 Uiso 1 1 calc R U . . .
C41 C 0.48404(9) 0.3492(2) 0.13430(9) 0.0557(6) Uani 1 1 d . . . . .
H41 H 0.475174 0.263667 0.128070 0.067 Uiso 1 1 calc R U . . .
C42 C 0.52565(9) 0.3813(2) 0.17533(8) 0.0512(6) Uani 1 1 d . . . . .
C43 C 0.55829(13) 0.2791(3) 0.21023(10) 0.0781(9) Uani 1 1 d . . . . .
H43 H 0.537641 0.208732 0.191028 0.094 Uiso 1 1 calc R U . A 1
C44A C 0.5956(3) 0.2422(10) 0.2056(3) 0.066(3) Uani 0.454(17) 1 d . . P B 1
H44A H 0.590559 0.275698 0.177333 0.099 Uiso 0.454(17) 1 calc R U P B 1
H44B H 0.625311 0.274634 0.231031 0.099 Uiso 0.454(17) 1 calc R U P B 1
H44C H 0.596989 0.150560 0.205172 0.099 Uiso 0.454(17) 1 calc R U P B 1
C44B C 0.5731(5) 0.1742(12) 0.1879(4) 0.101(4) Uani 0.546(17) 1 d . . P B 2
H44D H 0.593376 0.112503 0.210847 0.152 Uiso 0.546(17) 1 calc R U P B 2
H44E H 0.544798 0.132486 0.163688 0.152 Uiso 0.546(17) 1 calc R U P B 2
H44F H 0.590089 0.213081 0.175479 0.152 Uiso 0.546(17) 1 calc R U P B 2
C45 C 0.52649(8) 0.7426(2) 0.16288(8) 0.0464(5) Uani 1 1 d . . . . .
H45 H 0.561654 0.743610 0.181948 0.056 Uiso 1 1 calc R U . . .
C46 C 0.51143(12) 0.8224(3) 0.12050(10) 0.0686(8) Uani 1 1 d . . . . .
H46A H 0.522535 0.782512 0.102736 0.103 Uiso 1 1 calc R U . . .
H46B H 0.525155 0.906293 0.129690 0.103 Uiso 1 1 calc R U . . .
H46C H 0.477060 0.828956 0.102215 0.103 Uiso 1 1 calc R U . . .
C47 C 0.50819(10) 0.8021(3) 0.19135(10) 0.0622(7) Uani 1 1 d . . . . .
H47A H 0.473889 0.810362 0.172604 0.093 Uiso 1 1 calc R U . . .
H47B H 0.522378 0.885021 0.202024 0.093 Uiso 1 1 calc R U . . .
H47C H 0.516832 0.748277 0.217284 0.093 Uiso 1 1 calc R U . . .
C48A C 0.5505(4) 0.2549(9) 0.2436(3) 0.104(4) Uani 0.473(8) 1 d . . P B 1
H48A H 0.521034 0.294776 0.236379 0.156 Uiso 0.473(8) 1 calc R U P B 1
H48B H 0.548236 0.164247 0.246263 0.156 Uiso 0.473(8) 1 calc R U P B 1
H48C H 0.576558 0.288321 0.272122 0.156 Uiso 0.473(8) 1 calc R U P B 1
C48B C 0.5220(3) 0.1526(7) 0.2029(3) 0.117(4) Uani 0.527(8) 1 d . . P B 2
H48D H 0.540934 0.085846 0.224148 0.175 Uiso 0.527(8) 1 calc R U P B 2
H48E H 0.497833 0.179796 0.208572 0.175 Uiso 0.527(8) 1 calc R U P B 2
H48F H 0.506978 0.121206 0.171988 0.175 Uiso 0.527(8) 1 calc R U P B 2

loop_
_atom_site_aniso_label
_atom_site_aniso_U_11
_atom_site_aniso_U_22
_atom_site_aniso_U_33
_atom_site_aniso_U_23
_atom_site_aniso_U_13
_atom_site_aniso_U_12
Ti1 0.03251(18) 0.02485(18) 0.02601(18) 0.00058(12) 0.01531(14) 0.00028(12)
N1 0.0313(7) 0.0314(8) 0.0285(8) -0.0023(6) 0.0158(6) -0.0011(6)
N2 0.0355(8) 0.0271(8) 0.0280(8) 0.0010(6) 0.0171(7) 0.0012(6)
N3 0.0332(8) 0.0328(8) 0.0271(7) -0.0021(6) 0.0148(6) 0.0023(6)
N4 0.0437(9) 0.0310(8) 0.0351(9) 0.0028(7) 0.0190(7) -0.0040(7)
N5 0.0310(8) 0.0405(9) 0.0400(9) -0.0049(7) 0.0198(7) -0.0007(7)
N6 0.0344(8) 0.0354(9) 0.0378(9) -0.0072(7) 0.0207(7) -0.0001(7)
N7 0.0331(8) 0.0293(8) 0.0269(7) -0.0017(6) 0.0137(6) -0.0028(6)
N8 0.0306(7) 0.0262(8) 0.0259(7) 0.0013(6) 0.0136(6) 0.0007(6)
N9 0.0476(10) 0.0565(12) 0.0342(9) -0.0061(8) 0.0124(8) -0.0010(9)
C1 0.0330(9) 0.0315(9) 0.0315(9) -0.0023(7) 0.0178(8) -0.0019(7)
C2 0.0349(10) 0.0491(13) 0.0567(13) -0.0089(10) 0.0244(10) 0.0045(9)
C3 0.0409(11) 0.0436(12) 0.0553(13) -0.0108(10) 0.0271(10) 0.0042(9)
C4 0.0331(10) 0.0481(12) 0.0393(11) -0.0082(9) 0.0173(9) -0.0047(9)
C5 0.0330(11) 0.0695(17) 0.0551(14) -0.0115(12) 0.0180(10) -0.0043(11)
C6 0.0463(12) 0.0481(13) 0.0545(14) -0.0083(11) 0.0210(11) -0.0138(10)
C7 0.0398(11) 0.0693(16) 0.0336(11) -0.0049(10) 0.0166(9) 0.0033(11)
C8 0.0382(10) 0.0354(10) 0.0368(10) -0.0095(8) 0.0173(9) -0.0003(8)
C9 0.0511(13) 0.0470(13) 0.0521(13) -0.0208(11) 0.0236(11) -0.0035(10)
C10 0.0366(10) 0.0364(11) 0.0500(12) -0.0046(9) 0.0206(9) -0.0014(8)
C11 0.0518(12) 0.0445(12) 0.0322(10) -0.0049(9) 0.0178(9) 0.0022(10)
C12 0.0280(8) 0.0280(9) 0.0281(9) -0.0005(7) 0.0144(7) 0.0014(7)
C13 0.0343(9) 0.0402(10) 0.0258(9) 0.0010(8) 0.0126(8) 0.0002(8)
C14 0.0340(9) 0.0360(10) 0.0274(9) 0.0051(7) 0.0148(8) 0.0036(8)
C15 0.0347(9) 0.0240(9) 0.0312(9) 0.0004(7) 0.0162(8) -0.0004(7)
C16 0.0532(12) 0.0317(10) 0.0438(11) 0.0002(8) 0.0298(10) 0.0027(9)
C17 0.0359(10) 0.0367(11) 0.0404(11) 0.0005(9) 0.0105(9) -0.0053(8)
C18 0.0478(11) 0.0312(10) 0.0431(11) 0.0044(8) 0.0260(10) -0.0015(9)
C19 0.0397(10) 0.0296(10) 0.0388(10) -0.0051(8) 0.0205(9) -0.0074(8)
C20 0.0467(11) 0.0280(10) 0.0498(12) -0.0040(8) 0.0243(10) 0.0009(8)
C21 0.0406(11) 0.0422(12) 0.0589(14) 0.0031(10) 0.0271(10) -0.0063(9)
C22 0.0730(16) 0.0417(13) 0.0442(13) -0.0131(10) 0.0262(12) -0.0187(12)
C23 0.0338(9) 0.0311(9) 0.0241(8) 0.0046(7) 0.0131(7) 0.0045(7)
C24 0.0403(10) 0.0315(10) 0.0263(9) 0.0047(7) 0.0165(8) 0.0059(8)
C25 0.0451(11) 0.0375(11) 0.0318(10) 0.0059(8) 0.0212(9) 0.0110(9)
C26 0.0379(10) 0.0486(12) 0.0315(10) 0.0091(9) 0.0193(8) 0.0105(9)
C27 0.0345(9) 0.0404(11) 0.0296(9) 0.0062(8) 0.0153(8) 0.0025(8)
C28 0.0347(9) 0.0324(10) 0.0243(8) 0.0051(7) 0.0129(7) 0.0038(8)
C29 0.0336(9) 0.0331(10) 0.0286(9) 0.0018(7) 0.0122(8) 0.0014(8)
C30 0.0507(12) 0.0422(12) 0.0338(10) -0.0005(9) 0.0197(9) 0.0061(9)
C31 0.0602(14) 0.0372(12) 0.0579(14) -0.0006(10) 0.0347(12) -0.0036(10)
C32 0.0446(11) 0.0292(9) 0.0345(10) 0.0027(8) 0.0183(9) 0.0053(8)
C33 0.0575(13) 0.0386(11) 0.0437(12) 0.0070(9) 0.0266(11) -0.0021(10)
C34 0.0573(13) 0.0332(11) 0.0503(13) -0.0038(9) 0.0266(11) 0.0057(10)
C35 0.0653(15) 0.0550(14) 0.0446(13) 0.0094(11) 0.0316(12) -0.0047(12)
C36 0.0757(17) 0.0370(12) 0.0506(14) 0.0026(10) 0.0295(13) -0.0101(11)
C37 0.0423(11) 0.0446(12) 0.0345(10) -0.0052(9) 0.0211(9) -0.0014(9)
C38 0.0400(10) 0.0392(11) 0.0392(11) -0.0063(8) 0.0242(9) -0.0012(8)
C39 0.0375(10) 0.0468(12) 0.0434(11) 0.0037(9) 0.0226(9) 0.0086(9)
C40 0.0367(11) 0.0571(14) 0.0453(12) -0.0077(10) 0.0168(9) -0.0085(10)
C41 0.0619(15) 0.0410(13) 0.0537(14) -0.0035(11) 0.0239(12) -0.0118(11)
C42 0.0596(14) 0.0435(13) 0.0416(12) 0.0014(10) 0.0212(11) 0.0003(11)
C43 0.106(3) 0.0491(16) 0.0513(16) 0.0096(13) 0.0240(16) 0.0131(16)
C44A 0.069(5) 0.053(5) 0.048(4) 0.007(3) 0.012(3) 0.024(4)
C44B 0.106(7) 0.091(7) 0.084(6) 0.022(5) 0.035(5) 0.054(6)
C45 0.0481(12) 0.0417(12) 0.0460(12) -0.0052(10) 0.0228(10) 0.0004(10)
C46 0.096(2) 0.0464(14) 0.0581(16) -0.0003(12) 0.0381(16) -0.0088(14)
C47 0.0730(17) 0.0529(15) 0.0634(16) -0.0136(12) 0.0383(14) 0.0070(13)
C48A 0.143(8) 0.094(6) 0.063(5) 0.031(4) 0.047(5) 0.040(6)
C48B 0.112(6) 0.079(5) 0.106(6) 0.051(4) 0.023(5) -0.028(4)

loop_
_atom_type_symbol
_atom_type_description
_atom_type_scat_dispersion_real
_atom_type_scat_dispersion_imag
_atom_type_scat_source
Ti Ti 0.2776 0.4457 'International Tables Vol C Tables 4.2.6.8 and 6.1.1.4'
N N 0.0061 0.0033 'International Tables Vol C Tables 4.2.6.8 and 6.1.1.4'
C C 0.0033 0.0016 'International Tables Vol C Tables 4.2.6.8 and 6.1.1.4'
H H 0.0000 0.0000 'International Tables Vol C Tables 4.2.6.8 and 6.1.1.4'

loop_
_geom_angle_atom_site_label_1
_geom_angle_atom_site_label_2
_geom_angle_atom_site_label_3
_geom_angle
N1 Ti1 N2 112.01(7)
N1 Ti1 N4 105.34(7)
N2 Ti1 N4 113.13(7)
N1 Ti1 N3 105.87(7)
N2 Ti1 N3 109.77(7)
N4 Ti1 N3 110.41(7)
C1 N1 Ti1 170.80(14)
C12 N2 Ti1 164.77(14)
C23 N3 Ti1 140.01(12)
C36 N4 C35 109.06(18)
C36 N4 Ti1 134.90(15)
C35 N4 Ti1 115.87(14)
C2 N5 C1 108.80(17)
C2 N5 C4 125.36(17)
C1 N5 C4 125.81(16)
C1 N6 C3 109.47(16)
C1 N6 C8 125.16(15)
C3 N6 C8 125.33(17)
C12 N7 C13 109.41(15)
C12 N7 C19 125.54(15)
C13 N7 C19 125.04(16)
C14 N8 C12 109.23(15)
C14 N8 C15 123.81(15)
C12 N8 C15 126.96(14)
N1 C1 N6 126.58(17)
N1 C1 N5 128.36(17)
N6 C1 N5 105.06(15)
C3 C2 N5 108.81(19)
C2 C3 N6 107.84(19)
N5 C4 C6 109.14(18)
N5 C4 C7 109.57(17)
C6 C4 C7 111.4(2)
N5 C4 C5 109.10(18)
C6 C4 C5 109.21(19)
C7 C4 C5 108.40(19)
N6 C8 C10 108.03(16)
N6 C8 C11 109.56(17)
C10 C8 C11 111.89(17)
N6 C8 C9 109.25(16)
C10 C8 C9 109.30(18)
C11 C8 C9 108.78(18)
N2 C12 N7 126.41(17)
N2 C12 N8 128.82(16)
N7 C12 N8 104.76(15)
C14 C13 N7 108.09(16)
C13 C14 N8 108.40(17)
N8 C15 C16 109.43(15)
N8 C15 C18 108.94(15)
C16 C15 C18 109.09(16)
N8 C15 C17 109.08(15)
C16 C15 C17 111.95(17)
C18 C15 C17 108.30(16)
N7 C19 C20 108.98(16)
N7 C19 C21 108.72(16)
C20 C19 C21 112.71(18)
N7 C19 C22 108.86(17)
C20 C19 C22 108.05(18)
C21 C19 C22 109.45(19)
N3 C23 C28 121.37(17)
N3 C23 C24 120.62(17)
C28 C23 C24 118.01(17)
C25 C24 C23 119.42(18)
C25 C24 C32 120.80(18)
C23 C24 C32 119.55(17)
C26 C25 C24 122.39(19)
C25 C26 C27 118.49(19)
C26 C27 C28 121.88(19)
C27 C28 C23 119.81(18)
C27 C28 C29 120.17(18)
C23 C28 C29 120.00(16)
C28 C29 C31 114.75(17)
C28 C29 C30 110.82(16)
C31 C29 C30 109.71(17)
C24 C32 C34 114.69(18)
C24 C32 C33 108.89(17)
C34 C32 C33 110.46(18)
C38 C37 C42 120.2(2)
C38 C37 N9 119.8(2)
C42 C37 N9 119.8(2)
C39 C38 C37 119.0(2)
C39 C38 C45 121.8(2)
C37 C38 C45 119.12(19)
C40 C39 C38 121.1(2)
C41 C40 C39 118.8(2)
C40 C41 C42 121.9(2)
C41 C42 C37 118.9(2)
C41 C42 C43 121.8(2)
C37 C42 C43 119.3(2)
C48A C43 C44A 130.2(5)
C48A C43 C42 115.4(4)
C44A C43 C42 113.6(4)
C42 C43 C44B 112.2(3)
C42 C43 C48B 106.3(3)
C44B C43 C48B 76.2(7)
C46 C45 C38 113.6(2)
C46 C45 C47 110.7(2)
C38 C45 C47 110.2(2)

loop_
_geom_bond_atom_site_label_1
_geom_bond_atom_site_label_2
_geom_bond_distance
Ti1 N1 1.8252(16)
Ti1 N2 1.8334(15)
Ti1 N4 1.9353(17)
Ti1 N3 2.0253(16)
N1 C1 1.307(2)
N2 C12 1.300(2)
N3 C23 1.391(2)
N4 C36 1.438(3)
N4 C35 1.468(3)
N5 C2 1.383(3)
N5 C1 1.392(2)
N5 C4 1.489(3)
N6 C1 1.382(2)
N6 C3 1.388(3)
N6 C8 1.487(2)
N7 C12 1.390(2)
N7 C13 1.390(2)
N7 C19 1.489(2)
N8 C14 1.388(2)
N8 C12 1.392(2)
N8 C15 1.495(2)
N9 C37 1.401(3)
C2 C3 1.331(3)
C4 C6 1.522(3)
C4 C7 1.527(3)
C4 C5 1.530(3)
C8 C10 1.525(3)
C8 C11 1.529(3)
C8 C9 1.536(3)
C13 C14 1.334(3)
C15 C16 1.519(3)
C15 C18 1.524(3)
C15 C17 1.530(3)
C19 C20 1.517(3)
C19 C21 1.521(3)
C19 C22 1.533(3)
C23 C28 1.428(3)
C23 C24 1.428(3)
C24 C25 1.391(3)
C24 C32 1.516(3)
C25 C26 1.384(3)
C26 C27 1.388(3)
C27 C28 1.391(3)
C28 C29 1.520(3)
C29 C31 1.520(3)
C29 C30 1.536(3)
C32 C34 1.526(3)
C32 C33 1.536(3)
C37 C38 1.398(3)
C37 C42 1.399(3)
C38 C39 1.392(3)
C38 C45 1.516(3)
C39 C40 1.387(3)
C40 C41 1.380(3)
C41 C42 1.383(3)
C42 C43 1.535(4)
C43 C48A 1.327(8)
C43 C44A 1.379(8)
C43 C44B 1.559(10)
C43 C48B 1.709(7)
C45 C46 1.514(3)
C45 C47 1.531(3)

loop_
_geom_torsion_atom_site_label_1
_geom_torsion_atom_site_label_2
_geom_torsion_atom_site_label_3
_geom_torsion_atom_site_label_4
_geom_torsion
N1 Ti1 N2 C12 13.0(6)
N4 Ti1 N2 C12 131.9(5)
N3 Ti1 N2 C12 -104.3(5)
C3 N6 C1 N1 177.9(2)
C8 N6 C1 N1 0.0(3)
C3 N6 C1 N5 -1.4(2)
C8 N6 C1 N5 -179.31(18)
C2 N5 C1 N1 -178.2(2)
C4 N5 C1 N1 3.4(3)
C2 N5 C1 N6 1.1(2)
C4 N5 C1 N6 -177.26(18)
C1 N5 C2 C3 -0.4(3)
C4 N5 C2 C3 178.0(2)
N5 C2 C3 N6 -0.5(3)
C1 N6 C3 C2 1.2(3)
C8 N6 C3 C2 179.1(2)
C2 N5 C4 C6 -118.6(2)
C1 N5 C4 C6 59.4(3)
C2 N5 C4 C7 119.1(2)
C1 N5 C4 C7 -62.8(3)
C2 N5 C4 C5 0.6(3)
C1 N5 C4 C5 178.71(19)
C1 N6 C8 C10 64.3(2)
C3 N6 C8 C10 -113.3(2)
C1 N6 C8 C11 -57.8(2)
C3 N6 C8 C11 124.6(2)
C1 N6 C8 C9 -176.90(19)
C3 N6 C8 C9 5.5(3)
Ti1 N2 C12 N7 -136.3(5)
Ti1 N2 C12 N8 42.1(6)
C13 N7 C12 N2 175.71(18)
C19 N7 C12 N2 -3.8(3)
C13 N7 C12 N8 -3.05(19)
C19 N7 C12 N8 177.42(16)
C14 N8 C12 N2 -175.76(18)
C15 N8 C12 N2 4.3(3)
C14 N8 C12 N7 2.96(19)
C15 N8 C12 N7 -177.01(15)
C12 N7 C13 C14 2.0(2)
C19 N7 C13 C14 -178.42(17)
N7 C13 C14 N8 -0.1(2)
C12 N8 C14 C13 -1.8(2)
C15 N8 C14 C13 178.16(16)
C14 N8 C15 C16 109.84(19)
C12 N8 C15 C16 -70.2(2)
C14 N8 C15 C18 -9.3(2)
C12 N8 C15 C18 170.62(16)
C14 N8 C15 C17 -127.38(18)
C12 N8 C15 C17 52.6(2)
C12 N7 C19 C20 -54.9(2)
C13 N7 C19 C20 125.63(19)
C12 N7 C19 C21 68.3(2)
C13 N7 C19 C21 -111.2(2)
C12 N7 C19 C22 -172.54(19)
C13 N7 C19 C22 8.0(3)
Ti1 N3 C23 C28 135.74(18)
Ti1 N3 C23 C24 -44.7(3)
N3 C23 C24 C25 179.61(16)
C28 C23 C24 C25 -0.8(3)
N3 C23 C24 C32 -5.9(3)
C28 C23 C24 C32 173.73(16)
C23 C24 C25 C26 0.6(3)
C32 C24 C25 C26 -173.84(18)
C24 C25 C26 C27 -0.1(3)
C25 C26 C27 C28 -0.2(3)
C26 C27 C28 C23 0.0(3)
C26 C27 C28 C29 178.29(17)
N3 C23 C28 C27 -179.90(16)
C24 C23 C28 C27 0.5(3)
N3 C23 C28 C29 1.8(3)
C24 C23 C28 C29 -177.81(16)
C27 C28 C29 C31 29.4(2)
C23 C28 C29 C31 -152.30(18)
C27 C28 C29 C30 -95.5(2)
C23 C28 C29 C30 82.8(2)
C25 C24 C32 C34 -25.2(3)
C23 C24 C32 C34 160.35(17)
C25 C24 C32 C33 99.1(2)
C23 C24 C32 C33 -75.3(2)
C42 C37 C38 C39 2.0(3)
N9 C37 C38 C39 177.59(19)
C42 C37 C38 C45 -179.1(2)
N9 C37 C38 C45 -3.5(3)
C37 C38 C39 C40 -1.0(3)
C45 C38 C39 C40 -179.8(2)
C38 C39 C40 C41 -0.6(3)
C39 C40 C41 C42 1.1(4)
C40 C41 C42 C37 0.0(4)
C40 C41 C42 C43 -178.3(3)
C38 C37 C42 C41 -1.6(4)
N9 C37 C42 C41 -177.1(2)
C38 C37 C42 C43 176.8(2)
N9 C37 C42 C43 1.2(4)
C41 C42 C43 C48A -94.8(6)
C37 C42 C43 C48A 86.9(6)
C41 C42 C43 C44A 94.6(7)
C37 C42 C43 C44A -83.7(6)
C41 C42 C43 C44B 53.3(8)
C37 C42 C43 C44B -125.0(7)
C41 C42 C43 C48B -28.2(5)
C37 C42 C43 C48B 153.5(4)
C39 C38 C45 C46 -30.9(3)
C37 C38 C45 C46 150.3(2)
C39 C38 C45 C47 94.0(3)
C37 C38 C45 C47 -84.9(2)
